data_7232242
loop_
_publ_author_name
'Li, Yangxue'
'Yu, Haiyang'
'Xu, Feifan'
'Guo, Qiaoyuan'
'Xie, Zhigang'
'Sun, Zhiyong'

_publ_section_title
;
 Solvent controlled self-assembly of \p-stacked/H-bonded supramolecular
 organic frameworks from a C3-symmetric monomer for iodine adsorption
;
_journal_issue 11
_journal_name_full CrystEngComm
_journal_page_first 1742
_journal_paper_doi 10.1039/C8CE01800F
_journal_volume 21
_journal_year 2019
_chemical_formula_moiety 'C33 H21 N9 O8 S'
_chemical_formula_sum 'C33 H21 N9 O8 S'
_chemical_formula_weight 703.65
_chemical_melting_point ?
_space_group_IT_number 2
_space_group_name_Hall '-P 1'
_space_group_name_H-M_alt 'P -1'
_symmetry_cell_setting triclinic
_symmetry_space_group_name_Hall '-P 1'
_symmetry_space_group_name_H-M 'P -1'
_atom_sites_solution_hydrogens geom
_atom_sites_solution_primary direct
_atom_sites_solution_secondary difmap
_audit_creation_method SHELXL-97
_audit_update_record
;
2018-04-12 deposited with the CCDC.
2019-01-29 downloaded from the CCDC.
;
_cell_angle_alpha 94.016(2)
_cell_angle_beta 112.728(2)
_cell_angle_gamma 103.896(2)
_cell_formula_units_Z 2
_cell_length_a 11.9851(17)
_cell_length_b 12.2632(17)
_cell_length_c 13.7369(19)
_cell_measurement_reflns_used 6144
_cell_measurement_temperature 293(2)
_cell_measurement_theta_max 0.994
_cell_measurement_theta_min 0.991
_cell_volume 1777.6(4)
_computing_cell_refinement 'Bruker SMART'
_computing_data_collection 'Bruker SMART'
_computing_data_reduction 'Bruker SMART'
_computing_molecular_graphics SHELXP-97
_computing_publication_material SHELXTL
_computing_structure_refinement 'SHELXL-97 (Sheldrick, 1997)'
_computing_structure_solution 'SHELXS-97 (Sheldrick, 1990)'
_diffrn_ambient_temperature 293(2)
_diffrn_detector_area_resol_mean 9.00cm
_diffrn_measured_fraction_theta_full 0.981
_diffrn_measured_fraction_theta_max 0.981
_diffrn_measurement_device_type 'CCD area detector'
_diffrn_measurement_method 'phi and omega scans'
_diffrn_radiation_monochromator graphite
_diffrn_radiation_source 'fine-focus sealed tube'
_diffrn_radiation_type MoK\a
_diffrn_radiation_wavelength 0.71073
_diffrn_reflns_av_R_equivalents 0.0310
_diffrn_reflns_av_sigmaI/netI 0.0648
_diffrn_reflns_limit_h_max 10
_diffrn_reflns_limit_h_min -14
_diffrn_reflns_limit_k_max 14
_diffrn_reflns_limit_k_min -14
_diffrn_reflns_limit_l_max 16
_diffrn_reflns_limit_l_min -14
_diffrn_reflns_number 8773
_diffrn_reflns_theta_full 25.00
_diffrn_reflns_theta_max 25.00
_diffrn_reflns_theta_min 1.63
_diffrn_standards_decay_% none
_diffrn_standards_interval_count none
_diffrn_standards_interval_time none
_diffrn_standards_number none
_exptl_absorpt_coefficient_mu 0.153
_exptl_absorpt_correction_T_max 0.994
_exptl_absorpt_correction_T_min 0.991
_exptl_absorpt_correction_type empirical
_exptl_crystal_colour coloress
_exptl_crystal_density_diffrn 1.315
_exptl_crystal_density_meas ?
_exptl_crystal_density_method 'not measured'
_exptl_crystal_description rod
_exptl_crystal_F_000 724
_exptl_crystal_size_max 0.08
_exptl_crystal_size_mid 0.05
_exptl_crystal_size_min 0.04
_refine_diff_density_max 1.252
_refine_diff_density_min -0.586
_refine_diff_density_rms 0.095
_refine_ls_extinction_method none
_refine_ls_goodness_of_fit_ref 1.057
_refine_ls_hydrogen_treatment mixed
_refine_ls_matrix_type full
_refine_ls_number_parameters 460
_refine_ls_number_reflns 6144
_refine_ls_number_restraints 0
_refine_ls_restrained_S_all 1.057
_refine_ls_R_factor_all 0.1055
_refine_ls_R_factor_gt 0.0889
_refine_ls_shift/su_max 0.001
_refine_ls_shift/su_mean 0.000
_refine_ls_structure_factor_coef Fsqd
_refine_ls_weighting_details 'calc w=1/[\s^2^(Fo^2^)+(0.1588P)^2^+1.9052P] where P=(Fo^2^+2Fc^2^)/3'
_refine_ls_weighting_scheme calc
_refine_ls_wR_factor_gt 0.2548
_refine_ls_wR_factor_ref 0.2729
_reflns_number_gt 4760
_reflns_number_total 6144
_reflns_threshold_expression >2sigma(I)
_cod_data_source_file c8ce01800f2.cif
_cod_data_source_block DMSO
_cod_depositor_comments
;
The following automatic conversions were performed:

'_chemical_melting_point' value 'not measured' was changed to '?' -
the value is undefined or not given.

'_symmetry_cell_setting' value 'Triclinic' changed to 'triclinic'
according to
/home/data/users/saulius/crontab/automatic-downloads/rss-feeds/RSC/lib/dictionaries/cif_core.dic
dictionary named 'cif_core.dic' version 2.4.2 from 2011-04-26.

'_exptl_crystal_density_meas' value 'none' was changed to '?' - the
value is perceived as not measured.

Automatic conversion script
Id: cif_fix_values 4973 2017-02-22 13:04:09Z antanas 

 Adding full bibliography for 7232241--7232243.cif.
;
_cod_original_sg_symbol_H-M P-1
_cod_database_code 7232242

loop_
_symmetry_equiv_pos_as_xyz
'x, y, z'
'-x, -y, -z'

loop_
_atom_site_label
_atom_site_type_symbol
_atom_site_fract_x
_atom_site_fract_y
_atom_site_fract_z
_atom_site_U_iso_or_equiv
_atom_site_adp_type
_atom_site_occupancy
_atom_site_symmetry_multiplicity
_atom_site_calc_flag
_atom_site_refinement_flags
C1 C 0.81800(14) 0.53120(14) 0.77994(12) 0.0267(4) Uani 1 1 d .
C2 C 0.59638(14) 0.50569(13) 0.66911(11) 0.0241(4) Uani 1 1 d .
C3 C 0.74724(14) 0.69141(13) 0.71835(12) 0.0271(4) Uani 1 1 d .
C4 C 0.84411(14) 0.64771(13) 0.77798(12) 0.0268(4) Uani 1 1 d .
H4 H 0.9258 0.6960 0.8163 0.032 Uiso 1 1 calc R
C5 C 0.69439(14) 0.46152(13) 0.72641(12) 0.0264(4) Uani 1 1 d .
H5 H 0.6766 0.3839 0.7288 0.032 Uiso 1 1 calc R
C6 C 0.62416(14) 0.62087(13) 0.66458(12) 0.0267(4) Uani 1 1 d .
H6 H 0.5600 0.6512 0.6253 0.032 Uiso 1 1 calc R
C7 C 0.91624(15) 0.47136(14) 0.83041(13) 0.0319(5) Uani 1 1 d .
C8 C 0.46780(14) 0.42354(13) 0.60843(12) 0.0261(4) Uani 1 1 d .
C9 C 0.77836(15) 0.81619(14) 0.71140(13) 0.0301(5) Uani 1 1 d .
C10 C 1.23742(15) 0.55394(16) 0.99391(14) 0.0354(5) Uani 1 1 d .
H10 H 1.2519 0.6325 0.9990 0.042 Uiso 1 1 calc R
C11 C 1.34244(15) 0.50717(17) 1.04836(13) 0.0355(5) Uani 1 1 d .
C12 C 1.46351(17) 0.5789(2) 1.10370(15) 0.0447(6) Uani 1 1 d .
H12 H 1.4804 0.6573 1.1057 0.054 Uiso 1 1 calc R
C13 C 1.32446(17) 0.39111(17) 1.04798(14) 0.0418(6) Uani 1 1 d .
H13 H 1.2443 0.3397 1.0111 0.050 Uiso 1 1 calc R
C14 C 1.42586(18) 0.3529(2) 1.10245(16) 0.0499(6) Uani 1 1 d .
H14 H 1.4118 0.2747 1.1012 0.060 Uiso 1 1 calc R
C15 C 1.56004(17) 0.5313(2) 1.15658(16) 0.0549(7) Uani 1 1 d .
H15 H 1.6412 0.5807 1.1938 0.066 Uiso 1 1 calc R
C16 C 0.16257(15) 0.44257(15) 0.47779(13) 0.0317(5) Uani 1 1 d .
H16 H 0.1791 0.5199 0.5023 0.038 Uiso 1 1 calc R
C17 C 0.03472(15) 0.37598(16) 0.40312(13) 0.0334(5) Uani 1 1 d .
C18 C -0.00139(17) 0.25820(18) 0.37442(17) 0.0445(6) Uani 1 1 d .
H18 H 0.0550 0.2170 0.4053 0.053 Uiso 1 1 calc R
C19 C -0.05412(16) 0.43145(19) 0.35422(15) 0.0423(6) Uani 1 1 d .
H19 H -0.0336 0.5106 0.3708 0.051 Uiso 1 1 calc R
C20 C -0.17351(18) 0.3689(2) 0.28053(16) 0.0530(7) Uani 1 1 d .
H20 H -0.2321 0.4077 0.2486 0.064 Uiso 1 1 calc R
C21 C -0.12321(19) 0.2026(2) 0.29874(19) 0.0589(8) Uani 1 1 d .
H21 H -0.1459 0.1237 0.2792 0.071 Uiso 1 1 calc R
C22 C 0.65380(18) 0.95641(15) 0.49954(15) 0.0421(6) Uani 1 1 d .
H22 H 0.6123 0.8924 0.4451 0.051 Uiso 1 1 calc R
C23 C 0.64807(17) 1.07019(14) 0.47568(14) 0.0345(5) Uani 1 1 d .
C24 C 0.70266(19) 1.16669(16) 0.55536(14) 0.0432(6) Uani 1 1 d .
H24 H 0.7449 1.1612 0.6268 0.052 Uiso 1 1 calc R
C25 C 0.58672(18) 1.08437(16) 0.37090(15) 0.0414(6) Uani 1 1 d .
H25 H 0.5499 1.0221 0.3148 0.050 Uiso 1 1 calc R
C26 C 0.69348(19) 1.27046(15) 0.52751(14) 0.0413(6) Uani 1 1 d .
H26 H 0.7313 1.3344 0.5820 0.050 Uiso 1 1 calc R
C27 C 0.58091(17) 1.19237(15) 0.35065(14) 0.0367(5) Uani 1 1 d .
H27 H 0.5380 1.2002 0.2801 0.044 Uiso 1 1 calc R
C28 C 0.2583(2) 0.8838(2) 0.15265(18) 0.0582(8) Uani 1 1 d .
C29 C 0.1731(4) 0.9953(2) -0.0103(2) 0.0955(13) Uani 1 1 d .
C30 C 0.83715(19) 0.80447(18) 0.2390(2) 0.0548(7) Uani 1 1 d .
C31 C 0.9787(4) 0.7702(4) 0.3319(3) 0.1250(17) Uani 1 1 d .
C32 C 0.9769(8) 0.9096(9) 0.3971(7) 0.257(5) Uani 1 1 d .
C33 C 0.8631(2) 0.8335(3) 0.3101(3) 0.0833(11) Uani 1 1 d .
N1 N 1.03336(12) 0.53840(12) 0.89501(11) 0.0296(4) Uani 1 1 d .
H1 H 1.0490 0.6114 0.9078 0.036 Uiso 1 1 calc R
N2 N 1.12757(13) 0.48768(12) 0.94023(11) 0.0334(4) Uani 1 1 d .
N3 N 1.54484(15) 0.42178(18) 1.15773(14) 0.0560(6) Uani 1 1 d .
N4 N 0.36950(12) 0.46868(12) 0.57522(10) 0.0280(4) Uani 1 1 d .
H4A H 0.3804 0.5401 0.5944 0.034 Uiso 1 1 calc R
N5 N 0.25145(12) 0.39625(12) 0.50972(11) 0.0291(4) Uani 1 1 d .
N6 N -0.20883(15) 0.25555(18) 0.25289(14) 0.0558(6) Uani 1 1 d .
N7 N 0.71225(14) 0.83623(11) 0.61193(12) 0.0364(5) Uani 1 1 d .
H7 H 0.6679 0.7801 0.5591 0.044 Uiso 1 1 calc R
N8 N 0.71668(14) 0.94606(12) 0.59639(12) 0.0351(4) Uani 1 1 d .
N9 N 0.63339(13) 1.28578(12) 0.42668(11) 0.0348(4) Uani 1 1 d .
O1 O 0.88884(12) 0.36748(11) 0.80974(13) 0.0550(5) Uani 1 1 d .
O2 O 0.45379(11) 0.32074(10) 0.58799(10) 0.0352(4) Uani 1 1 d .
O3 O 0.85426(12) 0.89052(10) 0.78692(10) 0.0431(4) Uani 1 1 d .
O4 O 0.13231(13) 0.77537(12) -0.04705(11) 0.0496(5) Uani 1 1 d .
O5 O 0.9582(5) 0.8197(6) 0.2090(5) 0.274(3) Uani 1 1 d .
O6 O 0.7889(3) 0.9015(4) 0.2402(4) 0.198(2) Uani 1 1 d .
O7 O 0.54175(19) 0.89788(18) 0.12064(16) 0.0839(7) Uani 1 1 d .
O8 O 0.54647(15) 0.12182(15) 0.10256(14) 0.0684(6) Uani 1 1 d .
S1 S 0.12640(5) 0.86677(5) 0.02792(4) 0.05010(16) Uani 1 1 d .

loop_
_atom_site_aniso_label
_atom_site_aniso_U_11
_atom_site_aniso_U_22
_atom_site_aniso_U_33
_atom_site_aniso_U_23
_atom_site_aniso_U_13
_atom_site_aniso_U_12
C1 0.0235(6) 0.0284(7) 0.0234(7) 0.0054(6) 0.0039(5) 0.0086(6)
C2 0.0233(6) 0.0232(7) 0.0189(6) 0.0027(5) 0.0030(5) 0.0048(6)
C3 0.0275(7) 0.0222(7) 0.0236(7) 0.0023(6) 0.0034(6) 0.0061(6)
C4 0.0232(7) 0.0257(7) 0.0219(7) 0.0011(6) 0.0023(6) 0.0035(6)
C5 0.0285(7) 0.0214(7) 0.0221(7) 0.0029(6) 0.0039(6) 0.0062(6)
C6 0.0263(7) 0.0270(7) 0.0220(7) 0.0035(6) 0.0037(5) 0.0102(6)
C7 0.0281(7) 0.0278(7) 0.0324(8) 0.0077(6) 0.0037(6) 0.0099(6)
C8 0.0268(7) 0.0244(7) 0.0198(6) 0.0032(6) 0.0026(5) 0.0068(6)
C9 0.0267(7) 0.0214(7) 0.0314(8) 0.0004(6) 0.0027(6) 0.0052(6)
C10 0.0281(7) 0.0384(9) 0.0322(8) 0.0032(7) 0.0046(6) 0.0109(6)
C11 0.0272(7) 0.0537(10) 0.0234(7) 0.0039(7) 0.0065(6) 0.0152(7)
C12 0.0307(8) 0.0641(12) 0.0325(8) 0.0065(8) 0.0078(7) 0.0119(8)
C13 0.0358(8) 0.0535(10) 0.0319(8) 0.0059(8) 0.0062(7) 0.0195(7)
C14 0.0456(9) 0.0656(11) 0.0380(9) 0.0118(8) 0.0079(8) 0.0306(8)
C15 0.0224(8) 0.0966(16) 0.0379(9) 0.0075(10) 0.0061(7) 0.0159(9)
C16 0.0258(7) 0.0325(8) 0.0302(7) 0.0019(7) 0.0067(6) 0.0063(6)
C17 0.0246(7) 0.0434(9) 0.0271(7) 0.0013(7) 0.0080(6) 0.0074(7)
C18 0.0251(8) 0.0424(10) 0.0511(10) -0.0016(9) 0.0064(7) 0.0024(7)
C19 0.0279(7) 0.0545(10) 0.0409(9) 0.0074(8) 0.0094(7) 0.0144(7)
C20 0.0318(8) 0.0847(14) 0.0393(9) 0.0080(10) 0.0081(7) 0.0238(9)
C21 0.0335(9) 0.0557(13) 0.0635(13) -0.0163(11) 0.0104(9) -0.0047(9)
C22 0.0464(10) 0.0236(8) 0.0364(9) 0.0029(7) 0.0003(8) 0.0046(7)
C23 0.0361(8) 0.0249(8) 0.0312(8) 0.0058(6) 0.0035(7) 0.0065(6)
C24 0.0592(10) 0.0332(8) 0.0274(8) 0.0071(7) 0.0061(8) 0.0158(8)
C25 0.0423(9) 0.0283(8) 0.0342(9) 0.0012(7) -0.0010(8) 0.0062(7)
C26 0.0600(10) 0.0265(8) 0.0315(8) 0.0037(7) 0.0132(7) 0.0123(7)
C27 0.0374(8) 0.0354(8) 0.0289(8) 0.0081(7) 0.0036(7) 0.0127(7)
C28 0.0559(12) 0.0550(12) 0.0386(10) -0.0052(10) -0.0019(10) 0.0126(10)
C29 0.147(3) 0.0534(14) 0.0682(16) 0.0165(12) 0.0269(17) 0.0257(16)
C30 0.0376(9) 0.0370(10) 0.0833(14) 0.0110(10) 0.0212(9) 0.0062(8)
C31 0.124(3) 0.129(3) 0.111(2) 0.053(2) 0.029(2) 0.042(2)
C32 0.195(6) 0.337(11) 0.202(7) 0.020(7) 0.059(5) 0.062(7)
C33 0.0422(12) 0.0694(15) 0.099(2) -0.0094(15) -0.0086(14) 0.0190(11)
N1 0.0227(5) 0.0292(6) 0.0298(6) 0.0055(5) 0.0012(5) 0.0112(5)
N2 0.0273(6) 0.0390(7) 0.0310(6) 0.0092(6) 0.0050(5) 0.0157(5)
N3 0.0391(7) 0.0905(11) 0.0417(8) 0.0163(8) 0.0093(6) 0.0360(7)
N4 0.0207(6) 0.0220(6) 0.0272(6) -0.0022(5) -0.0005(5) 0.0013(5)
N5 0.0210(6) 0.0285(7) 0.0277(6) 0.0028(5) 0.0036(5) 0.0013(5)
N6 0.0235(7) 0.0799(12) 0.0444(9) -0.0142(9) 0.0040(6) 0.0048(8)
N7 0.0407(7) 0.0175(6) 0.0324(7) 0.0024(5) -0.0006(6) 0.0032(6)
N8 0.0375(7) 0.0206(6) 0.0365(7) 0.0060(5) 0.0054(6) 0.0067(5)
N9 0.0381(6) 0.0276(6) 0.0365(7) 0.0085(6) 0.0101(6) 0.0141(5)
O1 0.0348(6) 0.0274(6) 0.0750(9) 0.0059(6) -0.0065(7) 0.0111(5)
O2 0.0292(5) 0.0215(5) 0.0377(6) 0.0004(5) -0.0012(5) 0.0044(4)
O3 0.0420(7) 0.0240(6) 0.0372(6) -0.0015(5) -0.0053(6) 0.0026(5)
O4 0.0421(7) 0.0398(7) 0.0464(7) -0.0086(6) 0.0042(6) 0.0046(6)
O5 0.188(3) 0.335(6) 0.309(6) 0.048(5) 0.090(4) 0.121(4)
O6 0.121(2) 0.196(3) 0.254(4) 0.077(3) 0.038(2) 0.063(2)
O7 0.0745(11) 0.0794(12) 0.0735(11) 0.0078(10) 0.0089(9) 0.0187(9)
O8 0.0438(8) 0.0680(10) 0.0609(9) -0.0195(8) -0.0015(7) 0.0076(7)
S1 0.0441(2) 0.0457(3) 0.0463(3) -0.0050(2) 0.0056(2) 0.0142(2)

loop_
_atom_type_symbol
_atom_type_description
_atom_type_scat_dispersion_real
_atom_type_scat_dispersion_imag
_atom_type_scat_source
C C 0.0033 0.0016 'International Tables Vol C Tables 4.2.6.8 and 6.1.1.4'
H H 0.0000 0.0000 'International Tables Vol C Tables 4.2.6.8 and 6.1.1.4'
N N 0.0061 0.0033 'International Tables Vol C Tables 4.2.6.8 and 6.1.1.4'
O O 0.0106 0.0060 'International Tables Vol C Tables 4.2.6.8 and 6.1.1.4'
S S 0.1246 0.1234 'International Tables Vol C Tables 4.2.6.8 and 6.1.1.4'

loop_
_geom_angle_atom_site_label_1
_geom_angle_atom_site_label_2
_geom_angle_atom_site_label_3
_geom_angle
C5 C1 C4 119.33(15)
C5 C1 C7 115.89(14)
C4 C1 C7 124.65(13)
C6 C2 C5 118.89(13)
C6 C2 C8 123.27(14)
C5 C2 C8 117.66(14)
C6 C3 C4 120.63(15)
C6 C3 C9 120.46(14)
C4 C3 C9 118.90(13)
C3 C4 C1 119.50(13)
C3 C4 H4 120.2
C1 C4 H4 120.2
C1 C5 C2 121.26(15)
C1 C5 H5 119.4
C2 C5 H5 119.4
C2 C6 C3 120.31(15)
C2 C6 H6 119.8
C3 C6 H6 119.8
O1 C7 N1 123.38(17)
O1 C7 C1 120.04(13)
N1 C7 C1 116.55(14)
O2 C8 N4 122.45(13)
O2 C8 C2 120.87(15)
N4 C8 C2 116.65(14)
O3 C9 N7 124.06(16)
O3 C9 C3 123.11(15)
N7 C9 C3 112.83(12)
N2 C10 C11 120.06(17)
N2 C10 H10 120.0
C11 C10 H10 120.0
C12 C11 C13 117.59(18)
C12 C11 C10 120.30(19)
C13 C11 C10 122.10(15)
C11 C12 C15 118.5(2)
C11 C12 H12 120.8
C15 C12 H12 120.8
C14 C13 C11 119.38(16)
C14 C13 H13 120.3
C11 C13 H13 120.3
N3 C14 C13 123.9(2)
N3 C14 H14 118.0
C13 C14 H14 118.0
N3 C15 C12 124.86(18)
N3 C15 H15 117.6
C12 C15 H15 117.6
N5 C16 C17 120.87(16)
N5 C16 H16 119.6
C17 C16 H16 119.6
C19 C17 C18 117.37(15)
C19 C17 C16 119.63(17)
C18 C17 C16 122.93(17)
C17 C18 C21 118.9(2)
C17 C18 H18 120.6
C21 C18 H18 120.6
C20 C19 C17 119.7(2)
C20 C19 H19 120.2
C17 C19 H19 120.2
N6 C20 C19 123.2(2)
N6 C20 H20 118.4
C19 C20 H20 118.4
N6 C21 C18 123.8(2)
N6 C21 H21 118.1
C18 C21 H21 118.1
N8 C22 C23 119.30(15)
N8 C22 H22 120.4
C23 C22 H22 120.4
C24 C23 C25 117.55(17)
C24 C23 C22 122.09(16)
C25 C23 C22 120.36(15)
C26 C24 C23 119.09(16)
C26 C24 H24 120.5
C23 C24 H24 120.5
C27 C25 C23 119.25(16)
C27 C25 H25 120.4
C23 C25 H25 120.4
N9 C26 C24 124.25(16)
N9 C26 H26 117.9
C24 C26 H26 117.9
N9 C27 C25 123.66(16)
N9 C27 H27 118.2
C25 C27 H27 118.2
O5 C31 C30 53.2(2)
C32 C33 O6 110.1(5)
C7 N1 N2 118.68(14)
C7 N1 H1 120.7
N2 N1 H1 120.7
C10 N2 N1 116.50(15)
C15 N3 C14 115.79(19)
C8 N4 N5 117.76(13)
C8 N4 H4A 121.1
N5 N4 H4A 121.1
C16 N5 N4 115.76(14)
C21 N6 C20 117.10(16)
C9 N7 N8 119.82(13)
C9 N7 H7 120.1
N8 N7 H7 120.1
C22 N8 N7 115.21(14)
C27 N9 C26 116.19(16)
O4 S1 C29 106.84(15)
O4 S1 C28 105.90(11)
C29 S1 C28 100.15(13)

loop_
_geom_bond_atom_site_label_1
_geom_bond_atom_site_label_2
_geom_bond_distance
C1 C5 1.388(2)
C1 C4 1.392(2)
C1 C7 1.504(2)
C2 C6 1.383(2)
C2 C5 1.394(2)
C2 C8 1.4928(19)
C3 C6 1.388(2)
C3 C4 1.390(2)
C3 C9 1.505(2)
C4 H4 0.9300
C5 H5 0.9300
C6 H6 0.9300
C7 O1 1.220(2)
C7 N1 1.3471(18)
C8 O2 1.228(2)
C8 N4 1.355(2)
C9 O3 1.2144(18)
C9 N7 1.364(2)
C10 N2 1.2607(19)
C10 C11 1.467(3)
C10 H10 0.9300
C11 C12 1.378(2)
C11 C13 1.387(3)
C12 C15 1.394(3)
C12 H12 0.9300
C13 C14 1.370(3)
C13 H13 0.9300
C14 N3 1.349(2)
C14 H14 0.9300
C15 N3 1.313(3)
C15 H15 0.9300
C16 N5 1.271(2)
C16 C17 1.461(2)
C16 H16 0.9300
C17 C19 1.381(3)
C17 C18 1.385(3)
C18 C21 1.388(2)
C18 H18 0.9300
C19 C20 1.380(2)
C19 H19 0.9300
C20 N6 1.332(3)
C20 H20 0.9300
C21 N6 1.322(3)
C21 H21 0.9300
C22 N8 1.284(2)
C22 C23 1.467(3)
C22 H22 0.9300
C23 C24 1.386(2)
C23 C25 1.386(3)
C24 C26 1.371(3)
C24 H24 0.9300
C25 C27 1.385(3)
C25 H25 0.9300
C26 N9 1.343(2)
C26 H26 0.9300
C27 N9 1.333(2)
C27 H27 0.9300
C28 S1 1.782(2)
C29 S1 1.730(3)
C30 C31 1.852(5)
C31 O5 1.782(8)
C32 C33 1.460(8)
C33 O6 1.489(5)
N1 N2 1.377(2)
N1 H1 0.8600
N4 N5 1.3788(16)
N4 H4A 0.8600
N7 N8 1.370(2)
N7 H7 0.8600
O4 S1 1.5016(17)

loop_
_geom_hbond_atom_site_label_D
_geom_hbond_atom_site_label_H
_geom_hbond_atom_site_label_A
_geom_hbond_distance_DH
_geom_hbond_distance_HA
_geom_hbond_distance_DA
_geom_hbond_angle_DHA
_geom_hbond_site_symmetry_A
N4 H4A N9 0.86 2.21 3.022(2) 157.0 2_676
N7 H7 O2 0.86 2.06 2.8990(17) 164.8 2_666
